data_7012699
loop_
_publ_author_name
'Yolanda Rodr\'iguez-Mart\'in'
'Mar\'ia Hern\'andez-Molina'
'Joaqu\'in Sanchiz'
'Catalina Ruiz-P\'erez'
'Francesc Lloret'
'Miguel Julve'

_publ_section_title
;
 Crystal structures and magnetic properties of two- and
 three-dimensional malonato-bridged manganese(II) complexes
;
_journal_issue 11
_journal_name_full 'Dalton Trans.'
_journal_page_first 2359
_journal_page_last 2365
_journal_paper_doi 10.1039/b300291h
_journal_year 2003
_chemical_formula_sum 'C16 H16 Mn2 N2 O10'
_chemical_formula_weight 506.18
_space_group_IT_number 14
_symmetry_cell_setting monoclinic
_symmetry_space_group_name_Hall '-P 2yn'
_symmetry_space_group_name_H-M 'P 1 21/n 1'
_atom_sites_solution_hydrogens geom
_atom_sites_solution_primary direct
_atom_sites_solution_secondary difmap
_audit_creation_method SHELXL-97
_cell_angle_alpha 90.00
_cell_angle_beta 91.68(3)
_cell_angle_gamma 90.00
_cell_formula_units_Z 4
_cell_length_a 7.291(2)
_cell_length_b 18.454(3)
_cell_length_c 7.532(2)
_cell_measurement_reflns_used 25
_cell_measurement_temperature 293(2)
_cell_measurement_theta_max 18
_cell_measurement_theta_min 6
_cell_volume 1013.0(4)
_computing_cell_refinement 'Enraf-Nonius CAD-4 Express'
_computing_data_collection 'Enraf-Nonius CAD-4 Express'
_computing_data_reduction 'HELENA (Spek, 1997)'
_computing_molecular_graphics CrystalMaker
_computing_publication_material 'PARST95 (Nardelli, 1995)'
_computing_structure_refinement 'SHELXL-97 (Sheldrick, 1997)'
_computing_structure_solution 'SHELXS-97 (Sheldrick, 1997)'
_diffrn_ambient_temperature 293(2)
_diffrn_measured_fraction_theta_full 1.000
_diffrn_measured_fraction_theta_max 1.000
_diffrn_measurement_device_type 'MACH-3 four-circle diffractometer'
_diffrn_measurement_method w-scan
_diffrn_radiation_monochromator graphite
_diffrn_radiation_source 'fine-focus sealed tube'
_diffrn_radiation_type MoK\a
_diffrn_radiation_wavelength 0.71073
_diffrn_reflns_av_R_equivalents 0.0300
_diffrn_reflns_av_sigmaI/netI 0.0740
_diffrn_reflns_limit_h_max 0
_diffrn_reflns_limit_h_min -10
_diffrn_reflns_limit_k_max 0
_diffrn_reflns_limit_k_min -25
_diffrn_reflns_limit_l_max 10
_diffrn_reflns_limit_l_min -10
_diffrn_reflns_number 3144
_diffrn_reflns_theta_full 29.96
_diffrn_reflns_theta_max 29.96
_diffrn_reflns_theta_min 2.92
_diffrn_standards_decay_% <10%
_exptl_absorpt_coefficient_mu 1.303
_exptl_absorpt_correction_type none
_exptl_crystal_colour 'light yellow'
_exptl_crystal_density_diffrn 1.660
_exptl_crystal_density_method 'not measured'
_exptl_crystal_description sheet
_exptl_crystal_F_000 512
_exptl_crystal_size_max 0.30
_exptl_crystal_size_mid 0.25
_exptl_crystal_size_min 0.10
_refine_diff_density_max 0.991
_refine_diff_density_min -0.917
_refine_diff_density_rms 0.123
_refine_ls_extinction_method none
_refine_ls_goodness_of_fit_ref 1.035
_refine_ls_hydrogen_treatment mixed
_refine_ls_matrix_type full
_refine_ls_number_parameters 113
_refine_ls_number_reflns 2942
_refine_ls_number_restraints 2
_refine_ls_restrained_S_all 1.035
_refine_ls_R_factor_all 0.1145
_refine_ls_R_factor_gt 0.0557
_refine_ls_shift/su_max 0.000
_refine_ls_shift/su_mean 0.000
_refine_ls_structure_factor_coef Fsqd
_refine_ls_weighting_details 'calc w=1/[\s^2^(Fo^2^)+(0.0794P)^2^+1.7242P] where P=(Fo^2^+2Fc^2^)/3'
_refine_ls_weighting_scheme calc
_refine_ls_wR_factor_gt 0.1462
_refine_ls_wR_factor_ref 0.1692
_reflns_number_gt 1897
_reflns_number_total 2942
_reflns_threshold_expression >2sigma(I)
_cod_data_source_file b300291h.txt
_cod_data_source_block COMPOUND_2
_cod_original_sg_symbol_H-M P21/n
_cod_database_code 7012699

loop_
_symmetry_equiv_pos_as_xyz
'x, y, z'
'-x+1/2, y+1/2, -z+1/2'
'-x, -y, -z'
'x-1/2, -y-1/2, z-1/2'

loop_
_atom_site_label
_atom_site_type_symbol
_atom_site_fract_x
_atom_site_fract_y
_atom_site_fract_z
_atom_site_U_iso_or_equiv
_atom_site_adp_type
_atom_site_occupancy
_atom_site_symmetry_multiplicity
_atom_site_calc_flag
_atom_site_refinement_flags
_atom_site_disorder_assembly
_atom_site_disorder_group
Mn1 Mn 0.09591(8) 0.20604(3) 0.11173(7) 0.02383(18) Uani 1 1 d . . .
O1 O -0.0678(4) 0.26897(17) -0.0770(4) 0.0343(7) Uani 1 1 d . . .
O2 O 0.2194(4) 0.15071(16) 0.3386(4) 0.0324(7) Uani 1 1 d . . .
O3 O -0.0619(4) 0.26511(16) 0.3043(4) 0.0321(6) Uani 1 1 d . . .
O4 O 0.2317(4) 0.15501(16) -0.1078(4) 0.0343(7) Uani 1 1 d . . .
C1 C -0.1624(5) 0.3255(2) -0.0524(5) 0.0248(8) Uani 1 1 d . . .
C2 C -0.1284(6) 0.3679(2) 0.1191(5) 0.0299(9) Uani 1 1 d . . .
C3 C -0.1555(5) 0.3222(2) 0.2842(5) 0.0247(7) Uani 1 1 d . . .
C11 C -0.4127(8) 0.0706(4) 0.1558(9) 0.0698(11) Uani 1 1 d . . .
H11 H -0.5085 0.0719 0.2347 0.084 Uiso 1 1 calc R . .
C12 C -0.2625(8) 0.1159(4) 0.1818(9) 0.0698(11) Uani 1 1 d . . .
H12 H -0.2612 0.1466 0.2799 0.084 Uiso 1 1 calc R . .
C13 C -0.1301(8) 0.0734(4) -0.0578(9) 0.0698(11) Uani 1 1 d . . .
H13 H -0.0328 0.0732 -0.1349 0.084 Uiso 1 1 calc R . .
C14 C -0.2730(2) 0.02632(10) -0.0931(3) 0.0698(11) Uani 1 1 d . . .
H14 H -0.2698 -0.0043 -0.1910 0.084 Uiso 1 1 calc R . .
C15 C -0.4201(2) 0.02462(10) 0.0162(3) 0.0316(9) Uani 1 1 d R . .
N1 N -0.1215(2) 0.11834(10) 0.0764(3) 0.0342(8) Uani 1 1 d R . .
O1W O 0.3142(2) 0.29113(10) 0.1124(3) 0.0329(6) Uani 1 1 d RD . .
H2 H -0.2156 0.4129 0.1077 0.038(13) Uiso 1 1 d R . .
H11W H 0.3819 0.2764 0.0059 0.047(15) Uiso 1 1 d RD . .
H12W H 0.3895 0.2780 0.2186 0.07(2) Uiso 1 1 d RD . .
H1 H -0.0166 0.3795 0.1226 0.063(19) Uiso 1 1 d R . .

loop_
_atom_site_aniso_label
_atom_site_aniso_U_11
_atom_site_aniso_U_22
_atom_site_aniso_U_33
_atom_site_aniso_U_23
_atom_site_aniso_U_13
_atom_site_aniso_U_12
Mn1 0.0222(3) 0.0291(3) 0.0202(3) -0.0008(2) 0.00038(19) -0.0017(2)
O1 0.0420(18) 0.0396(16) 0.0208(13) -0.0042(12) -0.0065(12) 0.0106(14)
O2 0.0339(15) 0.0337(16) 0.0291(15) -0.0011(12) -0.0061(12) -0.0029(13)
O3 0.0386(16) 0.0359(15) 0.0223(13) 0.0038(12) 0.0066(12) 0.0101(13)
O4 0.0365(16) 0.0358(16) 0.0313(15) -0.0048(13) 0.0108(12) -0.0081(13)
C1 0.0251(18) 0.031(2) 0.0187(16) 0.0033(14) 0.0006(14) -0.0035(16)
C2 0.041(2) 0.029(2) 0.0204(18) 0.0008(15) 0.0006(16) -0.0075(17)
C3 0.0234(17) 0.0311(19) 0.0196(16) -0.0028(14) -0.0012(13) -0.0032(16)
C11 0.0541(18) 0.081(2) 0.076(2) -0.0466(18) 0.0327(16) -0.0395(17)
C12 0.0541(18) 0.081(2) 0.076(2) -0.0466(18) 0.0327(16) -0.0395(17)
C13 0.0541(18) 0.081(2) 0.076(2) -0.0466(18) 0.0327(16) -0.0395(17)
C14 0.0541(18) 0.081(2) 0.076(2) -0.0466(18) 0.0327(16) -0.0395(17)
C15 0.0212(18) 0.027(2) 0.047(2) -0.0041(18) -0.0013(17) -0.0032(15)
N1 0.0242(16) 0.0328(18) 0.046(2) -0.0059(16) 0.0018(15) -0.0073(15)
O1W 0.0344(15) 0.0401(16) 0.0242(13) -0.0013(13) 0.0001(12) -0.0052(13)

loop_
_atom_type_symbol
_atom_type_description
_atom_type_scat_dispersion_real
_atom_type_scat_dispersion_imag
_atom_type_scat_source
C C 0.0033 0.0016 'International Tables Vol C Tables 4.2.6.8 and 6.1.1.4'
H H 0.0000 0.0000 'International Tables Vol C Tables 4.2.6.8 and 6.1.1.4'
N N 0.0061 0.0033 'International Tables Vol C Tables 4.2.6.8 and 6.1.1.4'
O O 0.0106 0.0060 'International Tables Vol C Tables 4.2.6.8 and 6.1.1.4'
Mn Mn 0.3368 0.7283 'International Tables Vol C Tables 4.2.6.8 and 6.1.1.4'

loop_
_geom_angle_atom_site_label_1
_geom_angle_atom_site_label_2
_geom_angle_atom_site_label_3
_geom_angle
_geom_angle_site_symmetry_1
_geom_angle_site_symmetry_3
_geom_angle_publ_flag
O2 Mn1 O1 168.35(12) . . ?
O2 Mn1 O4 102.04(12) . . ?
O1 Mn1 O4 89.29(12) . . ?
O2 Mn1 O3 85.75(11) . . ?
O1 Mn1 O3 82.90(11) . . ?
O4 Mn1 O3 172.19(11) . . ?
O2 Mn1 O1W 92.87(10) . . ?
O1 Mn1 O1W 90.20(11) . . ?
O4 Mn1 O1W 88.04(10) . . ?
O3 Mn1 O1W 92.13(10) . . ?
O2 Mn1 N1 91.67(9) . . ?
O1 Mn1 N1 86.33(10) . . ?
O4 Mn1 N1 86.21(9) . . ?
O3 Mn1 N1 93.11(10) . . ?
O1W Mn1 N1 173.31(10) . . ?
C1 O1 Mn1 129.6(2) . . ?
C1 O2 Mn1 127.9(3) 4_666 . ?
C3 O3 Mn1 129.4(2) . . ?
C3 O4 Mn1 132.5(3) 4_665 . ?
O2 C1 O1 124.0(4) 4_565 . ?
O2 C1 C2 117.9(4) 4_565 . ?
O1 C1 C2 118.1(3) . . ?
C3 C2 C1 112.7(3) . . ?
C3 C2 H2 114.4 . . ?
C1 C2 H2 104.7 . . ?
C3 C2 H1 105.3 . . ?
C1 C2 H1 106.9 . . ?
H2 C2 H1 112.7 . . ?
O4 C3 O3 124.6(4) 4_566 . ?
O4 C3 C2 116.7(4) 4_566 . ?
O3 C3 C2 118.6(3) . . ?
C15 C11 C12 120.1(5) . . ?
C15 C11 H11 120.0 . . ?
C12 C11 H11 120.0 . . ?
N1 C12 C11 124.2(5) . . ?
N1 C12 H12 117.9 . . ?
C11 C12 H12 117.9 . . ?
N1 C13 C14 124.6(4) . . ?
N1 C13 H13 117.7 . . ?
C14 C13 H13 117.7 . . ?
C15 C14 C13 119.9(2) . . ?
C15 C14 H14 120.0 . . ?
C13 C14 H14 120.0 . . ?
C11 C15 C14 116.0(2) . . ?
C11 C15 C15 121.5(3) . 3_455 ?
C14 C15 C15 122.45(15) . 3_455 ?
C13 N1 C12 115.1(4) . . ?
C13 N1 Mn1 124.0(3) . . ?
C12 N1 Mn1 120.4(3) . . ?
Mn1 O1W H11W 100.2 . . ?
Mn1 O1W H12W 102.1 . . ?
H11W O1W H12W 108.1 . . ?

loop_
_geom_bond_atom_site_label_1
_geom_bond_atom_site_label_2
_geom_bond_distance
_geom_bond_site_symmetry_2
_geom_bond_publ_flag
Mn1 O2 2.164(3) . ?
Mn1 O1 2.167(3) . ?
Mn1 O4 2.168(3) . ?
Mn1 O3 2.171(3) . ?
Mn1 O1W 2.2354(18) . ?
Mn1 N1 2.2755(18) . ?
O1 C1 1.267(5) . ?
O2 C1 1.252(5) 4_666 ?
O3 C3 1.262(5) . ?
O4 C3 1.247(5) 4_665 ?
C1 O2 1.252(5) 4_565 ?
C1 C2 1.525(5) . ?
C2 C3 1.521(5) . ?
C2 H2 1.0478 . ?
C2 H1 0.8423 . ?
C3 O4 1.247(5) 4_566 ?
C11 C15 1.351(6) . ?
C11 C12 1.387(7) . ?
C11 H11 0.9300 . ?
C12 N1 1.318(6) . ?
C12 H12 0.9300 . ?
C13 N1 1.308(6) . ?
C13 C14 1.376(5) . ?
C13 H13 0.9300 . ?
C14 C15 1.3715 . ?
C14 H14 0.9300 . ?
C15 C15 1.492(3) 3_455 ?
O1W H11W 0.9919 . ?
O1W H12W 0.9877 . ?
